data_7034403
loop_
_publ_author_name
'Wang, Yong'
'Lin, Chensheng'
'Ma, Xiao'
'Xue, Zhenzhen'
'Zhu, Xiaoquan'
'Cao, Wenhai'
'Hu, Shengmin'
'Sheng, Tianlu'
'Wu, Xintao'

_publ_section_title
;
 Influence of the central diamagnetic cyanidometal on the distant magnetic
 interaction in cyanide-bridged Fe(iii)-M(ii)-Fe(iii) complexes.
;
_journal_issue 16
_journal_name_full 'Dalton transactions (Cambridge, England : 2003)'
_journal_page_first 7437
_journal_page_last 7448
_journal_paper_doi 10.1039/c5dt00383k
_journal_volume 44
_journal_year 2015
_chemical_formula_sum 'C90 H83 F24 Fe2 N9 O0 Os P8'
_chemical_formula_weight 2296.31
_chemical_name_systematic
; 
 ? 
;
_space_group_IT_number 14
_symmetry_cell_setting monoclinic
_symmetry_space_group_name_Hall '-P 2ybc'
_symmetry_space_group_name_H-M 'P 1 21/c 1'
_atom_sites_solution_hydrogens geom
_atom_sites_solution_primary direct
_atom_sites_solution_secondary difmap
_audit_creation_method SHELXL-97
_audit_update_record
;
2015-03-08 deposited with the CCDC.
2015-03-12 downloaded from the CCDC.
;
_cell_angle_alpha 90.00
_cell_angle_beta 97.699(3)
_cell_angle_gamma 90.00
_cell_formula_units_Z 4
_cell_length_a 17.0424(10)
_cell_length_b 20.3140(7)
_cell_length_c 28.6650(15)
_cell_measurement_reflns_used 28014
_cell_measurement_temperature 123(2)
_cell_measurement_theta_max 27.4855
_cell_measurement_theta_min 2.5277
_cell_volume 9834.3(8)
_computing_cell_refinement 'CrystalClear (Rigaku Inc., 2008)'
_computing_data_collection 'CrystalClear (Rigaku Inc., 2008)'
_computing_data_reduction 'CrystalClear (Rigaku Inc., 2008)'
_computing_molecular_graphics 'Bruker SHELXTL'
_computing_publication_material 'Bruker SHELXTL'
_computing_structure_refinement 'SHELXL-97 (Sheldrick, 2008)'
_computing_structure_solution 'SHELXS-97 (Sheldrick, 2008)'
_diffrn_ambient_temperature 123(2)
_diffrn_detector_area_resol_mean 28.5714
_diffrn_measured_fraction_theta_full 0.991
_diffrn_measured_fraction_theta_max 0.991
_diffrn_measurement_device_type Saturn724+
_diffrn_measurement_method CCD_Profile_fitting
_diffrn_radiation_monochromator graphite
_diffrn_radiation_source 'fine-focus sealed tube'
_diffrn_radiation_type MoK\a
_diffrn_radiation_wavelength 0.71073
_diffrn_reflns_av_R_equivalents 0.0671
_diffrn_reflns_av_sigmaI/netI 0.0785
_diffrn_reflns_limit_h_max 22
_diffrn_reflns_limit_h_min -22
_diffrn_reflns_limit_k_max 26
_diffrn_reflns_limit_k_min -26
_diffrn_reflns_limit_l_max 37
_diffrn_reflns_limit_l_min -37
_diffrn_reflns_number 76552
_diffrn_reflns_theta_full 27.52
_diffrn_reflns_theta_max 27.52
_diffrn_reflns_theta_min 2.01
_exptl_absorpt_coefficient_mu 1.804
_exptl_absorpt_correction_T_max 1.0000
_exptl_absorpt_correction_T_min 0.7404
_exptl_absorpt_correction_type multi-scan
_exptl_absorpt_process_details 'RIGAKU/MSC(2004),CrystalClear Version 1.3.6'
_exptl_crystal_colour brown
_exptl_crystal_density_diffrn 1.551
_exptl_crystal_density_method 'not measured'
_exptl_crystal_description Prism
_exptl_crystal_F_000 4600
_exptl_crystal_size_max 0.85
_exptl_crystal_size_mid 0.5
_exptl_crystal_size_min 0.445
_refine_diff_density_max 1.623
_refine_diff_density_min -1.508
_refine_diff_density_rms 0.119
_refine_ls_extinction_method none
_refine_ls_goodness_of_fit_ref 1.068
_refine_ls_hydrogen_treatment constr
_refine_ls_matrix_type full
_refine_ls_number_parameters 1298
_refine_ls_number_reflns 22456
_refine_ls_number_restraints 164
_refine_ls_restrained_S_all 1.085
_refine_ls_R_factor_all 0.0586
_refine_ls_R_factor_gt 0.0493
_refine_ls_shift/su_max 0.003
_refine_ls_shift/su_mean 0.000
_refine_ls_structure_factor_coef Fsqd
_refine_ls_weighting_details 'calc w=1/[\s^2^(Fo^2^)+(0.0603P)^2^+4.6878P] where P=(Fo^2^+2Fc^2^)/3'
_refine_ls_weighting_scheme calc
_refine_ls_wR_factor_gt 0.1213
_refine_ls_wR_factor_ref 0.1277
_reflns_number_gt 19545
_reflns_number_total 22456
_reflns_threshold_expression >2sigma(I)
_cod_data_source_file c5dt00383k2.cif
_cod_data_source_block 1031312
_cod_depositor_comments
;
The following automatic conversions were performed:

'_exptl_absorpt_correction_type' value 'Multi-scan' changed to
'multi-scan' according to
/usr/data/users/saulius/crontab/automatic-downloads/rss-feeds/RSC/lib/dictionaries/cif_core.dic
dictionary named 'cif_core.dic' version 2.4.2 from 2011-04-26.

Automatic conversion script
Id: cif_fix_values 3105 2015-03-04 15:46:00Z robertas 

 Adding full bibliography for 7034402--7034410.cif.
;
_cod_original_sg_symbol_H-M P21/c
_cod_database_code 7034403

loop_
_symmetry_equiv_pos_as_xyz
'x, y, z'
'-x, y+1/2, -z+1/2'
'-x, -y, -z'
'x, -y-1/2, z-1/2'

loop_
_atom_site_label
_atom_site_type_symbol
_atom_site_fract_x
_atom_site_fract_y
_atom_site_fract_z
_atom_site_U_iso_or_equiv
_atom_site_adp_type
_atom_site_occupancy
_atom_site_symmetry_multiplicity
_atom_site_calc_flag
_atom_site_refinement_flags
_atom_site_disorder_assembly
_atom_site_disorder_group
Os1 Os 0.773828(8) 0.433891(7) 0.779223(5) 0.02468(6) Uani 1 1 d . . .
Fe1 Fe 0.78656(3) 0.32392(3) 0.625269(19) 0.02848(13) Uani 1 1 d . . .
Fe2 Fe 0.53048(3) 0.34883(3) 0.837036(19) 0.02657(12) Uani 1 1 d . . .
P1 P 0.90321(7) 0.37452(6) 0.61878(4) 0.0340(2) Uani 1 1 d . . .
P2 P 0.86454(6) 0.25403(5) 0.67112(3) 0.0274(2) Uani 1 1 d . . .
P3 P 0.55538(6) 0.40651(5) 0.90485(4) 0.0301(2) Uani 1 1 d . . .
P4 P 0.47358(6) 0.44384(5) 0.80976(4) 0.0300(2) Uani 1 1 d . . .
P5 P 0.51057(6) 0.71527(5) 0.84136(4) 0.0332(2) Uani 1 1 d . . .
P6 P 1.16573(7) 0.24002(6) 0.77673(5) 0.0407(3) Uani 1 1 d . . .
P7 P 1.07456(8) 0.39878(7) 0.95610(4) 0.0444(3) Uani 1 1 d . . .
F1 F 0.49361(15) 0.66448(12) 0.79820(9) 0.0416(6) Uani 1 1 d . . .
F2 F 0.52630(16) 0.76585(13) 0.88408(9) 0.0442(6) Uani 1 1 d . . .
F3 F 0.57354(16) 0.66490(14) 0.86780(10) 0.0488(7) Uani 1 1 d . . .
F4 F 0.44657(15) 0.76529(12) 0.81426(9) 0.0402(6) Uani 1 1 d . . .
F5 F 0.44139(15) 0.68119(12) 0.86557(9) 0.0428(6) Uani 1 1 d . . .
F6 F 0.57846(15) 0.74895(13) 0.81611(10) 0.0470(6) Uani 1 1 d . . .
F7 F 1.19875(19) 0.17200(16) 0.79737(13) 0.0676(9) Uani 1 1 d . . .
F8 F 1.07640(15) 0.21333(14) 0.77571(11) 0.0510(7) Uani 1 1 d . . .
F9 F 1.1308(2) 0.30788(17) 0.75677(17) 0.0890(13) Uani 1 1 d . . .
F10 F 1.16740(19) 0.2128(2) 0.72536(12) 0.0798(11) Uani 1 1 d . . .
F11 F 1.25327(17) 0.26672(16) 0.77701(13) 0.0667(9) Uani 1 1 d . . .
F12 F 1.1631(2) 0.2667(2) 0.82837(14) 0.0872(12) Uani 1 1 d . . .
F13 F 1.0742(2) 0.47343(16) 0.97364(12) 0.0754(10) Uani 1 1 d . . .
F14 F 1.0734(2) 0.32439(16) 0.93934(11) 0.0703(9) Uani 1 1 d . . .
F15 F 1.1648(2) 0.3944(3) 0.97624(17) 0.1150(16) Uani 1 1 d U . .
F16 F 1.0941(3) 0.4217(2) 0.90628(13) 0.0981(15) Uani 1 1 d U . .
F17 F 1.0528(3) 0.37734(17) 1.00536(12) 0.0878(13) Uani 1 1 d . . .
F18 F 0.9838(2) 0.4037(2) 0.93686(15) 0.0954(13) Uani 1 1 d . . .
N1 N 0.7704(2) 0.36577(16) 0.68189(11) 0.0295(7) Uani 1 1 d . . .
N2 N 0.62247(18) 0.37592(16) 0.81295(11) 0.0284(7) Uani 1 1 d . . .
N3 N 0.88638(18) 0.47286(16) 0.77024(11) 0.0282(7) Uani 1 1 d . . .
N4 N 0.85059(19) 0.36325(16) 0.81183(11) 0.0273(7) Uani 1 1 d . . .
N5 N 0.71004(18) 0.51491(16) 0.75115(12) 0.0291(7) Uani 1 1 d . . .
N6 N 0.77993(19) 0.49746(16) 0.83811(12) 0.0310(7) Uani 1 1 d . . .
N7 N 1.3544(7) 0.1914(5) 0.9205(5) 0.179(5) Uani 1 1 d . . .
N8 N 0.6106(7) 0.5172(4) 0.5718(3) 0.149(3) Uani 1 1 d DU . .
C1 C 0.7685(2) 0.38802(19) 0.71911(14) 0.0274(8) Uani 1 1 d . . .
C2 C 0.6774(2) 0.39517(18) 0.79729(13) 0.0259(8) Uani 1 1 d . . .
C3 C 0.8983(2) 0.5298(2) 0.74857(14) 0.0320(9) Uani 1 1 d . . .
H3A H 0.8549 0.5539 0.7348 0.038 Uiso 1 1 calc R . .
C4 C 0.9738(3) 0.5534(2) 0.74620(17) 0.0404(10) Uani 1 1 d . . .
H4A H 0.9812 0.5934 0.7317 0.048 Uiso 1 1 calc R . .
C5 C 1.0380(3) 0.5166(3) 0.76575(18) 0.0482(12) Uani 1 1 d . . .
H5A H 1.0893 0.5311 0.7640 0.058 Uiso 1 1 calc R . .
C6 C 1.0255(3) 0.4583(2) 0.78779(18) 0.0445(11) Uani 1 1 d . . .
H6A H 1.0683 0.4331 0.8011 0.053 Uiso 1 1 calc R . .
C7 C 0.9489(2) 0.4372(2) 0.79014(15) 0.0305(9) Uani 1 1 d . . .
C8 C 0.9295(2) 0.3753(2) 0.81312(13) 0.0302(8) Uani 1 1 d . . .
C9 C 0.9860(3) 0.3322(2) 0.83388(16) 0.0384(10) Uani 1 1 d . . .
H9A H 1.0395 0.3415 0.8342 0.046 Uiso 1 1 calc R . .
C10 C 0.9628(3) 0.2749(2) 0.85426(16) 0.0437(11) Uani 1 1 d . . .
H10A H 1.0002 0.2450 0.8682 0.052 Uiso 1 1 calc R . .
C11 C 0.8832(3) 0.2631(2) 0.85349(16) 0.0423(11) Uani 1 1 d . . .
H11A H 0.8661 0.2256 0.8678 0.051 Uiso 1 1 calc R . .
C12 C 0.8291(3) 0.3068(2) 0.83156(14) 0.0345(9) Uani 1 1 d . . .
H12A H 0.7754 0.2973 0.8302 0.041 Uiso 1 1 calc R . .
C13 C 0.6753(2) 0.5199(2) 0.70678(15) 0.0363(9) Uani 1 1 d . . .
H13A H 0.6777 0.4842 0.6867 0.044 Uiso 1 1 calc R . .
C14 C 0.6354(3) 0.5764(2) 0.6894(2) 0.0481(12) Uani 1 1 d . . .
H14A H 0.6126 0.5791 0.6581 0.058 Uiso 1 1 calc R . .
C15 C 0.6309(3) 0.6278(2) 0.7196(2) 0.0522(13) Uani 1 1 d . . .
H15A H 0.6045 0.6660 0.7089 0.063 Uiso 1 1 calc R . .
C16 C 0.6648(3) 0.6234(2) 0.7654(2) 0.0472(12) Uani 1 1 d . . .
H16A H 0.6610 0.6583 0.7860 0.057 Uiso 1 1 calc R . .
C17 C 0.7049(2) 0.56648(19) 0.78097(17) 0.0334(9) Uani 1 1 d . . .
C18 C 0.7439(2) 0.5567(2) 0.82933(17) 0.0356(10) Uani 1 1 d . . .
C19 C 0.7442(3) 0.6033(2) 0.8650(2) 0.0492(13) Uani 1 1 d . . .
H19A H 0.7182 0.6434 0.8593 0.059 Uiso 1 1 calc R . .
C20 C 0.7842(3) 0.5889(3) 0.90945(19) 0.0542(14) Uani 1 1 d . . .
H20A H 0.7849 0.6193 0.9337 0.065 Uiso 1 1 calc R . .
C21 C 0.8223(3) 0.5301(3) 0.91746(17) 0.0467(12) Uani 1 1 d . . .
H21A H 0.8502 0.5206 0.9468 0.056 Uiso 1 1 calc R . .
C22 C 0.8186(2) 0.4850(2) 0.88106(14) 0.0361(9) Uani 1 1 d . . .
H22A H 0.8438 0.4446 0.8866 0.043 Uiso 1 1 calc R . .
C23 C 0.6638(3) 0.3060(2) 0.60106(15) 0.0365(9) Uani 1 1 d . . .
H23A H 0.6212 0.3040 0.6208 0.044 Uiso 1 1 calc R . .
C24 C 0.7112(3) 0.2525(2) 0.58999(15) 0.0364(9) Uani 1 1 d . . .
H24A H 0.7061 0.2066 0.5998 0.044 Uiso 1 1 calc R . .
C25 C 0.7660(3) 0.2768(2) 0.56060(15) 0.0412(10) Uani 1 1 d . . .
H25A H 0.8045 0.2506 0.5461 0.049 Uiso 1 1 calc R . .
C26 C 0.7507(3) 0.3444(2) 0.55330(15) 0.0420(11) Uani 1 1 d . . .
H26A H 0.7781 0.3737 0.5336 0.050 Uiso 1 1 calc R . .
C27 C 0.6881(3) 0.3626(2) 0.57847(16) 0.0424(10) Uani 1 1 d . . .
H27A H 0.6655 0.4068 0.5799 0.051 Uiso 1 1 calc R . .
C28 C 0.9796(3) 0.3464(2) 0.66647(15) 0.0396(10) Uani 1 1 d . . .
H28A H 1.0183 0.3194 0.6534 0.047 Uiso 1 1 calc R . .
H28B H 1.0068 0.3841 0.6818 0.047 Uiso 1 1 calc R . .
C29 C 0.9407(2) 0.3062(2) 0.70254(14) 0.0331(9) Uani 1 1 d . . .
H29A H 0.9173 0.3356 0.7235 0.040 Uiso 1 1 calc R . .
H29B H 0.9801 0.2793 0.7213 0.040 Uiso 1 1 calc R . .
C30 C 0.9006(3) 0.4649(2) 0.62371(14) 0.0377(10) Uani 1 1 d . . .
C31 C 0.8299(3) 0.4976(2) 0.62253(18) 0.0499(12) Uani 1 1 d . . .
H31A H 0.7828 0.4739 0.6202 0.060 Uiso 1 1 calc R . .
C32 C 0.8285(4) 0.5658(2) 0.6248(2) 0.0598(16) Uani 1 1 d . . .
H32A H 0.7807 0.5882 0.6243 0.072 Uiso 1 1 calc R . .
C33 C 0.8990(4) 0.6000(3) 0.6279(2) 0.0637(17) Uani 1 1 d . . .
H33A H 0.8987 0.6457 0.6298 0.076 Uiso 1 1 calc R . .
C34 C 0.9689(4) 0.5676(2) 0.62815(18) 0.0571(16) Uani 1 1 d . . .
H34A H 1.0158 0.5914 0.6297 0.069 Uiso 1 1 calc R . .
C35 C 0.9710(3) 0.4991(2) 0.62602(16) 0.0490(12) Uani 1 1 d . . .
H35A H 1.0188 0.4769 0.6262 0.059 Uiso 1 1 calc R . .
C36 C 0.9448(3) 0.3597(2) 0.56464(15) 0.0394(10) Uani 1 1 d . . .
C37 C 0.9751(4) 0.2984(3) 0.55603(19) 0.0571(14) Uani 1 1 d . . .
H37A H 0.9764 0.2656 0.5787 0.069 Uiso 1 1 calc R . .
C38 C 1.0036(4) 0.2855(3) 0.5136(2) 0.0640(16) Uani 1 1 d . . .
H38A H 1.0229 0.2438 0.5078 0.077 Uiso 1 1 calc R . .
C39 C 1.0033(3) 0.3339(3) 0.48069(18) 0.0585(15) Uani 1 1 d . . .
H39A H 1.0239 0.3254 0.4528 0.070 Uiso 1 1 calc R . .
C40 C 0.9729(3) 0.3953(3) 0.48829(17) 0.0519(13) Uani 1 1 d . . .
H40A H 0.9725 0.4278 0.4654 0.062 Uiso 1 1 calc R . .
C41 C 0.9428(3) 0.4090(2) 0.53001(16) 0.0439(11) Uani 1 1 d . . .
H41A H 0.9216 0.4502 0.5350 0.053 Uiso 1 1 calc R . .
C42 C 0.9186(2) 0.1883(2) 0.64619(13) 0.0289(8) Uani 1 1 d . . .
C43 C 0.8780(3) 0.1449(2) 0.61447(14) 0.0336(9) Uani 1 1 d . . .
H43A H 0.8243 0.1513 0.6046 0.040 Uiso 1 1 calc R . .
C44 C 0.9166(3) 0.0919(2) 0.59721(16) 0.0388(10) Uani 1 1 d . . .
H44A H 0.8886 0.0627 0.5762 0.047 Uiso 1 1 calc R . .
C45 C 0.9963(3) 0.0826(2) 0.61115(17) 0.0437(11) Uani 1 1 d . . .
H45A H 1.0224 0.0473 0.5995 0.052 Uiso 1 1 calc R . .
C46 C 1.0370(3) 0.1256(3) 0.64230(17) 0.0446(11) Uani 1 1 d . . .
H46A H 1.0908 0.1193 0.6516 0.054 Uiso 1 1 calc R . .
C47 C 0.9992(2) 0.1785(2) 0.66015(15) 0.0376(10) Uani 1 1 d . . .
H47A H 1.0275 0.2072 0.6814 0.045 Uiso 1 1 calc R . .
C48 C 0.8167(2) 0.21066(19) 0.71541(13) 0.0285(8) Uani 1 1 d . . .
C49 C 0.8637(3) 0.1716(2) 0.74830(15) 0.0372(10) Uani 1 1 d . . .
H49A H 0.9183 0.1701 0.7483 0.045 Uiso 1 1 calc R . .
C50 C 0.8292(3) 0.1354(2) 0.78061(15) 0.0393(10) Uani 1 1 d . . .
H50A H 0.8608 0.1101 0.8027 0.047 Uiso 1 1 calc R . .
C51 C 0.7481(3) 0.1364(2) 0.78057(15) 0.0383(10) Uani 1 1 d . . .
H51A H 0.7249 0.1109 0.8019 0.046 Uiso 1 1 calc R . .
C52 C 0.7019(3) 0.1755(2) 0.74855(15) 0.0386(10) Uani 1 1 d . . .
H52A H 0.6474 0.1768 0.7486 0.046 Uiso 1 1 calc R . .
C53 C 0.7363(2) 0.2129(2) 0.71624(14) 0.0331(9) Uani 1 1 d . . .
H53A H 0.7048 0.2397 0.6950 0.040 Uiso 1 1 calc R . .
C54 C 0.4408(3) 0.2887(2) 0.80240(16) 0.0365(9) Uani 1 1 d . . .
H54A H 0.3987 0.3028 0.7777 0.044 Uiso 1 1 calc R . .
C55 C 0.5145(3) 0.2620(2) 0.79533(15) 0.0351(9) Uani 1 1 d . . .
H55A H 0.5331 0.2554 0.7648 0.042 Uiso 1 1 calc R . .
C56 C 0.5569(3) 0.2453(2) 0.83972(16) 0.0371(9) Uani 1 1 d . . .
H56A H 0.6097 0.2254 0.8453 0.045 Uiso 1 1 calc R . .
C57 C 0.5091(3) 0.2628(2) 0.87444(16) 0.0413(10) Uani 1 1 d . . .
H57A H 0.5230 0.2564 0.9084 0.050 Uiso 1 1 calc R . .
C58 C 0.4376(3) 0.2905(2) 0.85215(17) 0.0410(11) Uani 1 1 d . . .
H58A H 0.3925 0.3047 0.8676 0.049 Uiso 1 1 calc R . .
C59 C 0.5447(3) 0.4957(2) 0.89231(16) 0.0377(10) Uani 1 1 d . . .
H59A H 0.4976 0.5122 0.9040 0.045 Uiso 1 1 calc R . .
H59B H 0.5901 0.5191 0.9083 0.045 Uiso 1 1 calc R . .
C60 C 0.5383(2) 0.5075(2) 0.83918(15) 0.0326(9) Uani 1 1 d . . .
H60A H 0.5903 0.5050 0.8290 0.039 Uiso 1 1 calc R . .
H60B H 0.5164 0.5508 0.8314 0.039 Uiso 1 1 calc R . .
C61 C 0.6543(2) 0.3967(2) 0.93589(14) 0.0320(9) Uani 1 1 d . . .
C62 C 0.7045(3) 0.3469(2) 0.92460(15) 0.0379(10) Uani 1 1 d . . .
H62A H 0.6877 0.3178 0.9002 0.045 Uiso 1 1 calc R . .
C63 C 0.7797(3) 0.3406(3) 0.94971(16) 0.0444(11) Uani 1 1 d . . .
H63A H 0.8129 0.3070 0.9421 0.053 Uiso 1 1 calc R . .
C64 C 0.8057(3) 0.3834(3) 0.98577(17) 0.0472(11) Uani 1 1 d . . .
H64A H 0.8566 0.3797 1.0019 0.057 Uiso 1 1 calc R . .
C65 C 0.7552(3) 0.4317(2) 0.99765(18) 0.0491(12) Uani 1 1 d . . .
H65A H 0.7721 0.4599 1.0225 0.059 Uiso 1 1 calc R . .
C66 C 0.6800(3) 0.4391(2) 0.97334(17) 0.0424(11) Uani 1 1 d . . .
H66A H 0.6467 0.4721 0.9818 0.051 Uiso 1 1 calc R . .
C67 C 0.4912(3) 0.3886(2) 0.94929(15) 0.0368(10) Uani 1 1 d . . .
C68 C 0.4141(3) 0.4111(3) 0.94450(18) 0.0450(11) Uani 1 1 d . . .
H68A H 0.3957 0.4384 0.9194 0.054 Uiso 1 1 calc R . .
C69 C 0.3635(3) 0.3936(3) 0.97652(19) 0.0554(14) Uani 1 1 d . . .
H69A H 0.3114 0.4085 0.9726 0.066 Uiso 1 1 calc R . .
C70 C 0.3910(4) 0.3543(3) 1.0138(2) 0.0658(17) Uani 1 1 d . . .
H70A H 0.3577 0.3435 1.0358 0.079 Uiso 1 1 calc R . .
C71 C 0.4663(4) 0.3308(3) 1.0191(2) 0.0699(17) Uani 1 1 d . . .
H71A H 0.4842 0.3034 1.0443 0.084 Uiso 1 1 calc R . .
C72 C 0.5163(3) 0.3481(3) 0.98663(17) 0.0537(13) Uani 1 1 d . . .
H72A H 0.5678 0.3319 0.9903 0.064 Uiso 1 1 calc R . .
C73 C 0.3754(2) 0.4655(2) 0.82368(16) 0.0361(9) Uani 1 1 d . . .
C74 C 0.3160(3) 0.4179(2) 0.8214(2) 0.0492(13) Uani 1 1 d . . .
H74A H 0.3256 0.3759 0.8105 0.059 Uiso 1 1 calc R . .
C75 C 0.2424(3) 0.4324(2) 0.8350(2) 0.0563(15) Uani 1 1 d . . .
H75A H 0.2043 0.3996 0.8349 0.068 Uiso 1 1 calc R . .
C76 C 0.2267(3) 0.4946(3) 0.8484(2) 0.0579(15) Uani 1 1 d . . .
H76A H 0.1776 0.5047 0.8573 0.069 Uiso 1 1 calc R . .
C77 C 0.2840(3) 0.5429(3) 0.8489(2) 0.0554(14) Uani 1 1 d . . .
H77A H 0.2723 0.5857 0.8572 0.066 Uiso 1 1 calc R . .
C78 C 0.3582(3) 0.5286(2) 0.83729(19) 0.0457(12) Uani 1 1 d . . .
H78A H 0.3966 0.5614 0.8386 0.055 Uiso 1 1 calc R . .
C79 C 0.4695(2) 0.4600(2) 0.74743(15) 0.0357(9) Uani 1 1 d . . .
C80 C 0.4897(3) 0.4120(3) 0.71635(17) 0.0473(11) Uani 1 1 d . . .
H80A H 0.5081 0.3711 0.7276 0.057 Uiso 1 1 calc R . .
C81 C 0.4821(4) 0.4254(3) 0.66860(19) 0.0593(15) Uani 1 1 d . . .
H81A H 0.4950 0.3933 0.6478 0.071 Uiso 1 1 calc R . .
C82 C 0.4558(3) 0.4859(3) 0.65172(19) 0.0611(15) Uani 1 1 d . . .
H82A H 0.4498 0.4944 0.6196 0.073 Uiso 1 1 calc R . .
C83 C 0.4382(3) 0.5343(3) 0.6828(2) 0.0583(14) Uani 1 1 d . . .
H83A H 0.4220 0.5756 0.6714 0.070 Uiso 1 1 calc R . .
C84 C 0.4445(3) 0.5218(3) 0.73032(19) 0.0503(12) Uani 1 1 d . . .
H84A H 0.4321 0.5544 0.7509 0.060 Uiso 1 1 calc R . .
C85 C 1.2984(6) 0.2146(5) 0.9304(4) 0.111(3) Uani 1 1 d . . .
C86 C 1.2309(7) 0.2379(6) 0.9466(5) 0.157(4) Uani 1 1 d U . .
H86A H 1.2101 0.2743 0.9274 0.235 Uiso 1 1 calc R . .
H86B H 1.2436 0.2522 0.9786 0.235 Uiso 1 1 calc R . .
H86C H 1.1920 0.2035 0.9449 0.235 Uiso 1 1 calc R . .
C87 C 0.5611(10) 0.5475(9) 0.5504(8) 0.253(10) Uani 1 1 d D . .
C88 C 0.5059(10) 0.5936(9) 0.5238(6) 0.255(9) Uani 1 1 d DU . .
H88A H 0.5298 0.6115 0.4980 0.382 Uiso 1 1 calc R . .
H88B H 0.4938 0.6287 0.5441 0.382 Uiso 1 1 calc R . .
H88C H 0.4581 0.5709 0.5118 0.382 Uiso 1 1 calc R . .
P8A P 0.7099(4) 0.3582(3) 0.42366(19) 0.089(2) Uani 0.50 1 d PDU A 1
F19A F 0.7460(9) 0.4129(6) 0.3934(4) 0.156(5) Uani 0.50 1 d PDU A 1
F20A F 0.7001(7) 0.4123(5) 0.4619(3) 0.119(4) Uani 0.50 1 d PDU A 1
F21A F 0.7197(16) 0.3067(7) 0.3833(7) 0.081(8) Uani 0.50 1 d PD A 1
F22A F 0.6682(12) 0.3067(6) 0.4530(5) 0.068(3) Uani 0.50 1 d PD A 1
F23A F 0.7928(6) 0.3391(6) 0.4512(5) 0.098(4) Uani 0.50 1 d PDU A 1
F24A F 0.6244(6) 0.3748(5) 0.3975(4) 0.136(4) Uani 0.50 1 d PDU A 1
P8B P 0.7465(2) 0.3597(3) 0.42157(15) 0.0426(9) Uani 0.50 1 d P B 2
F19B F 0.6841(6) 0.4018(5) 0.3875(2) 0.077(2) Uani 0.50 1 d PU B 2
F20B F 0.8063(6) 0.3149(4) 0.4551(3) 0.0453(17) Uani 0.50 1 d P B 2
F21B F 0.7362(15) 0.2987(6) 0.3846(6) 0.046(3) Uani 0.50 1 d P B 2
F22B F 0.6763(13) 0.3290(10) 0.4458(7) 0.103(6) Uani 0.50 1 d P B 2
F23B F 0.7587(5) 0.4187(3) 0.4590(2) 0.063(2) Uani 0.50 1 d P B 2
F24B F 0.8159(4) 0.3884(3) 0.39592(17) 0.0475(14) Uani 0.50 1 d P B 2
C89 C 0.7912(9) 0.9447(8) 0.8045(6) 0.130(5) Uani 0.718(10) 1 d PDU C 1
N9 N 0.8549(9) 0.9615(8) 0.8158(6) 0.195(7) Uani 0.718(10) 1 d PDU C 1
C90 C 0.7314(8) 0.8928(8) 0.8112(6) 0.138(5) Uani 0.718(10) 1 d PDU C 1
H90A H 0.6820 0.9034 0.7925 0.208 Uiso 0.718(10) 1 calc PR C 1
H90B H 0.7242 0.8907 0.8438 0.208 Uiso 0.718(10) 1 calc PR C 1
H90C H 0.7498 0.8509 0.8015 0.208 Uiso 0.718(10) 1 calc PR C 1
N9A N 0.785(3) 0.9132(14) 0.8292(13) 0.157(10) Uani 0.282(10) 1 d PDU C 2
C90A C 0.781(3) 0.8036(13) 0.8730(14) 0.161(14) Uani 0.282(10) 1 d PDU C 2
H90D H 0.7616 0.7749 0.8475 0.241 Uiso 0.282(10) 1 calc PR C 2
H90E H 0.7433 0.8066 0.8947 0.241 Uiso 0.282(10) 1 calc PR C 2
H90F H 0.8302 0.7863 0.8889 0.241 Uiso 0.282(10) 1 calc PR C 2
C89A C 0.7953(12) 0.8697(10) 0.8543(7) 0.058(6) Uani 0.282(10) 1 d PDU C 2

loop_
_atom_site_aniso_label
_atom_site_aniso_U_11
_atom_site_aniso_U_22
_atom_site_aniso_U_33
_atom_site_aniso_U_23
_atom_site_aniso_U_13
_atom_site_aniso_U_12
Os1 0.02625(9) 0.02496(9) 0.02390(9) -0.00156(5) 0.00730(6) 0.00020(5)
Fe1 0.0352(3) 0.0299(3) 0.0213(3) -0.0002(2) 0.0077(2) 0.0019(2)
Fe2 0.0274(3) 0.0251(3) 0.0281(3) -0.0026(2) 0.0073(2) -0.0033(2)
P1 0.0439(6) 0.0332(6) 0.0274(5) -0.0019(4) 0.0136(5) -0.0055(5)
P2 0.0294(5) 0.0308(5) 0.0228(5) -0.0015(4) 0.0062(4) 0.0009(4)
P3 0.0315(5) 0.0303(5) 0.0295(5) -0.0052(4) 0.0078(4) -0.0051(4)
P4 0.0289(5) 0.0269(5) 0.0350(6) -0.0030(4) 0.0067(4) -0.0019(4)
P5 0.0341(5) 0.0334(6) 0.0325(6) 0.0006(4) 0.0060(4) 0.0014(4)
P6 0.0310(5) 0.0387(6) 0.0514(7) -0.0031(5) 0.0013(5) -0.0026(5)
P7 0.0517(7) 0.0466(7) 0.0343(6) 0.0022(5) 0.0038(5) -0.0152(6)
F1 0.0502(15) 0.0354(14) 0.0380(14) -0.0041(11) 0.0012(11) 0.0048(11)
F2 0.0497(15) 0.0437(15) 0.0390(14) -0.0074(12) 0.0047(12) -0.0025(12)
F3 0.0467(15) 0.0527(17) 0.0454(16) 0.0044(13) 0.0005(12) 0.0131(13)
F4 0.0421(14) 0.0391(14) 0.0399(14) 0.0052(11) 0.0074(11) 0.0084(11)
F5 0.0421(14) 0.0416(15) 0.0464(15) 0.0086(12) 0.0122(12) -0.0048(11)
F6 0.0429(14) 0.0505(16) 0.0501(16) -0.0004(13) 0.0158(12) -0.0060(12)
F7 0.0549(18) 0.059(2) 0.091(3) 0.0227(18) 0.0162(17) 0.0130(15)
F8 0.0348(13) 0.0542(17) 0.0645(19) -0.0010(14) 0.0079(13) -0.0074(12)
F9 0.0512(19) 0.060(2) 0.155(4) 0.043(2) 0.009(2) 0.0057(16)
F10 0.0518(19) 0.134(3) 0.053(2) -0.020(2) 0.0077(15) -0.019(2)
F11 0.0344(14) 0.059(2) 0.105(3) -0.0013(18) 0.0010(15) -0.0128(14)
F12 0.059(2) 0.121(3) 0.078(3) -0.052(2) -0.0057(18) 0.010(2)
F13 0.120(3) 0.0512(19) 0.053(2) -0.0031(15) 0.0021(19) -0.0172(19)
F14 0.105(3) 0.0527(19) 0.0495(19) -0.0069(15) -0.0035(18) 0.0040(18)
F15 0.061(2) 0.171(4) 0.108(3) -0.056(3) -0.010(2) 0.003(3)
F16 0.156(4) 0.096(3) 0.050(2) -0.0047(19) 0.039(2) -0.057(3)
F17 0.159(4) 0.063(2) 0.0464(19) -0.0022(16) 0.029(2) -0.032(2)
F18 0.062(2) 0.128(4) 0.091(3) -0.040(3) -0.011(2) 0.000(2)
N1 0.0362(18) 0.0274(17) 0.0265(17) 0.0006(14) 0.0100(14) 0.0018(14)
N2 0.0277(16) 0.0293(17) 0.0285(17) -0.0006(14) 0.0051(13) -0.0006(13)
N3 0.0270(16) 0.0314(18) 0.0276(16) -0.0037(13) 0.0095(13) -0.0030(13)
N4 0.0315(16) 0.0270(17) 0.0235(16) -0.0022(13) 0.0037(13) 0.0055(13)
N5 0.0258(15) 0.0236(16) 0.0389(19) 0.0038(14) 0.0082(14) 0.0033(13)
N6 0.0310(17) 0.0308(18) 0.0335(18) -0.0087(14) 0.0123(14) -0.0075(14)
N7 0.160(10) 0.143(9) 0.249(13) 0.078(8) 0.083(9) -0.006(7)
N8 0.215(8) 0.100(5) 0.138(7) 0.008(5) 0.045(6) 0.040(6)
C1 0.0252(18) 0.0261(19) 0.032(2) 0.0056(16) 0.0089(15) 0.0054(15)
C2 0.0301(19) 0.0237(19) 0.0240(18) -0.0041(15) 0.0039(15) 0.0015(15)
C3 0.031(2) 0.032(2) 0.034(2) -0.0021(17) 0.0081(17) -0.0044(16)
C4 0.044(2) 0.039(2) 0.040(2) 0.002(2) 0.012(2) -0.009(2)
C5 0.034(2) 0.057(3) 0.056(3) 0.003(2) 0.012(2) -0.009(2)
C6 0.032(2) 0.046(3) 0.055(3) 0.000(2) 0.005(2) -0.002(2)
C7 0.0271(19) 0.036(2) 0.029(2) -0.0021(16) 0.0062(16) 0.0022(16)
C8 0.032(2) 0.035(2) 0.0243(19) -0.0074(16) 0.0045(15) 0.0020(17)
C9 0.034(2) 0.041(2) 0.039(2) -0.0039(19) -0.0003(18) 0.0067(19)
C10 0.049(3) 0.042(3) 0.039(2) 0.000(2) 0.000(2) 0.013(2)
C11 0.063(3) 0.030(2) 0.035(2) 0.0032(18) 0.011(2) 0.007(2)
C12 0.041(2) 0.032(2) 0.031(2) 0.0021(17) 0.0099(18) 0.0014(18)
C13 0.036(2) 0.036(2) 0.036(2) 0.0074(18) 0.0025(18) 0.0053(18)
C14 0.040(3) 0.046(3) 0.057(3) 0.014(2) 0.004(2) 0.009(2)
C15 0.044(3) 0.031(2) 0.080(4) 0.005(2) 0.002(3) 0.011(2)
C16 0.037(2) 0.033(2) 0.073(4) -0.008(2) 0.015(2) 0.0036(19)
C17 0.0243(19) 0.031(2) 0.047(3) -0.0039(18) 0.0107(18) -0.0007(15)
C18 0.027(2) 0.035(2) 0.048(3) -0.0114(19) 0.0164(18) -0.0066(17)
C19 0.039(2) 0.043(3) 0.069(3) -0.029(2) 0.020(2) -0.008(2)
C20 0.049(3) 0.066(4) 0.051(3) -0.035(3) 0.022(2) -0.013(3)
C21 0.046(3) 0.061(3) 0.036(2) -0.017(2) 0.013(2) -0.015(2)
C22 0.036(2) 0.045(3) 0.028(2) -0.0099(18) 0.0096(17) -0.0088(19)
C23 0.035(2) 0.045(3) 0.029(2) 0.0024(18) 0.0006(17) 0.0024(19)
C24 0.039(2) 0.037(2) 0.031(2) -0.0032(18) -0.0036(17) -0.0013(18)
C25 0.048(3) 0.050(3) 0.026(2) -0.0103(19) 0.0051(18) 0.004(2)
C26 0.048(3) 0.056(3) 0.023(2) 0.0040(19) 0.0034(18) -0.005(2)
C27 0.048(3) 0.043(3) 0.033(2) 0.005(2) -0.0029(19) 0.007(2)
C28 0.037(2) 0.048(3) 0.034(2) -0.003(2) 0.0079(18) -0.010(2)
C29 0.035(2) 0.035(2) 0.029(2) -0.0039(17) 0.0049(16) -0.0001(17)
C30 0.053(3) 0.039(2) 0.0235(19) 0.0022(18) 0.0141(18) -0.006(2)
C31 0.070(3) 0.037(3) 0.048(3) 0.004(2) 0.027(3) -0.005(2)
C32 0.087(4) 0.037(3) 0.063(4) 0.001(2) 0.036(3) 0.003(3)
C33 0.111(5) 0.033(3) 0.055(3) -0.002(2) 0.036(3) -0.011(3)
C34 0.093(5) 0.043(3) 0.038(3) -0.002(2) 0.022(3) -0.028(3)
C35 0.073(3) 0.043(3) 0.033(2) 0.000(2) 0.013(2) -0.015(2)
C36 0.044(2) 0.043(3) 0.035(2) -0.0045(19) 0.0170(19) -0.007(2)
C37 0.082(4) 0.047(3) 0.049(3) 0.002(2) 0.032(3) 0.004(3)
C38 0.089(4) 0.051(3) 0.060(4) -0.005(3) 0.038(3) 0.010(3)
C39 0.070(4) 0.074(4) 0.038(3) -0.011(3) 0.030(3) -0.006(3)
C40 0.068(3) 0.062(3) 0.029(2) 0.002(2) 0.018(2) -0.005(3)
C41 0.058(3) 0.042(3) 0.035(2) 0.001(2) 0.018(2) -0.005(2)
C42 0.0305(19) 0.034(2) 0.0232(18) 0.0003(16) 0.0078(15) 0.0007(16)
C43 0.034(2) 0.034(2) 0.033(2) -0.0031(17) 0.0050(17) 0.0029(17)
C44 0.045(2) 0.036(2) 0.035(2) -0.0052(19) 0.0026(19) 0.0040(19)
C45 0.044(3) 0.049(3) 0.040(3) -0.006(2) 0.009(2) 0.016(2)
C46 0.031(2) 0.058(3) 0.046(3) -0.005(2) 0.0058(19) 0.011(2)
C47 0.033(2) 0.049(3) 0.031(2) -0.0075(19) 0.0049(17) 0.0017(19)
C48 0.034(2) 0.028(2) 0.0240(18) 0.0003(15) 0.0081(16) 0.0033(16)
C49 0.037(2) 0.045(3) 0.032(2) 0.0044(19) 0.0101(18) 0.0085(19)
C50 0.049(3) 0.041(2) 0.028(2) 0.0085(18) 0.0066(19) 0.011(2)
C51 0.050(3) 0.035(2) 0.032(2) 0.0045(18) 0.0121(19) -0.002(2)
C52 0.034(2) 0.048(3) 0.035(2) 0.0029(19) 0.0081(18) -0.0023(19)
C53 0.033(2) 0.036(2) 0.030(2) 0.0026(17) 0.0024(16) 0.0010(17)
C54 0.035(2) 0.028(2) 0.045(2) -0.0070(18) 0.0000(18) -0.0075(17)
C55 0.041(2) 0.027(2) 0.038(2) -0.0097(17) 0.0083(18) -0.0085(17)
C56 0.039(2) 0.024(2) 0.048(3) -0.0051(18) 0.0053(19) -0.0007(17)
C57 0.059(3) 0.030(2) 0.036(2) 0.0023(18) 0.009(2) -0.008(2)
C58 0.042(2) 0.034(2) 0.050(3) -0.008(2) 0.020(2) -0.0150(19)
C59 0.038(2) 0.030(2) 0.045(3) -0.0121(19) 0.0064(19) -0.0060(18)
C60 0.0286(19) 0.026(2) 0.044(2) -0.0039(17) 0.0090(17) -0.0052(16)
C61 0.031(2) 0.037(2) 0.027(2) -0.0011(17) 0.0050(16) -0.0039(17)
C62 0.045(2) 0.040(2) 0.028(2) -0.0018(18) 0.0034(18) -0.0001(19)
C63 0.043(2) 0.055(3) 0.035(2) 0.003(2) 0.0038(19) 0.010(2)
C64 0.043(3) 0.060(3) 0.036(2) -0.002(2) -0.003(2) 0.001(2)
C65 0.047(3) 0.057(3) 0.041(3) -0.016(2) -0.002(2) -0.005(2)
C66 0.042(3) 0.046(3) 0.039(3) -0.010(2) 0.005(2) -0.001(2)
C67 0.041(2) 0.041(2) 0.030(2) -0.0079(18) 0.0098(18) -0.0070(19)
C68 0.042(3) 0.048(3) 0.047(3) -0.009(2) 0.014(2) -0.005(2)
C69 0.050(3) 0.066(4) 0.056(3) -0.023(3) 0.029(3) -0.012(3)
C70 0.068(4) 0.092(5) 0.045(3) -0.016(3) 0.035(3) -0.020(3)
C71 0.076(4) 0.097(5) 0.040(3) 0.007(3) 0.024(3) -0.011(4)
C72 0.056(3) 0.073(4) 0.034(2) 0.002(2) 0.014(2) -0.009(3)
C73 0.032(2) 0.033(2) 0.044(2) -0.0052(19) 0.0054(18) 0.0001(17)
C74 0.030(2) 0.039(3) 0.077(4) -0.015(2) 0.004(2) 0.0007(19)
C75 0.030(2) 0.046(3) 0.095(5) -0.011(3) 0.013(3) -0.002(2)
C76 0.032(2) 0.052(3) 0.092(4) -0.013(3) 0.017(3) 0.002(2)
C77 0.041(3) 0.039(3) 0.088(4) -0.016(3) 0.018(3) 0.002(2)
C78 0.040(2) 0.031(2) 0.069(3) -0.007(2) 0.018(2) -0.0039(19)
C79 0.035(2) 0.035(2) 0.037(2) 0.0026(18) 0.0038(18) 0.0012(18)
C80 0.064(3) 0.040(3) 0.037(3) 0.002(2) 0.002(2) 0.004(2)
C81 0.086(4) 0.056(3) 0.036(3) 0.000(2) 0.007(3) 0.010(3)
C82 0.068(4) 0.076(4) 0.037(3) 0.012(3) 0.001(3) 0.008(3)
C83 0.064(3) 0.053(3) 0.055(3) 0.019(3) -0.001(3) 0.011(3)
C84 0.055(3) 0.045(3) 0.049(3) 0.004(2) 0.004(2) 0.007(2)
C85 0.087(6) 0.103(7) 0.146(9) -0.004(6) 0.031(6) -0.015(5)
C86 0.137(7) 0.152(8) 0.180(8) -0.042(7) 0.016(7) -0.007(6)
C87 0.196(18) 0.216(18) 0.32(3) 0.073(17) -0.049(16) 0.047(14)
C88 0.245(12) 0.250(11) 0.262(12) -0.011(9) 0.011(9) 0.001(9)
P8A 0.147(5) 0.062(3) 0.048(3) 0.003(2) -0.026(4) -0.020(4)
F19A 0.204(9) 0.137(8) 0.128(8) -0.011(6) 0.029(8) -0.072(8)
F20A 0.186(9) 0.081(6) 0.080(6) -0.015(5) -0.019(6) 0.011(7)
F21A 0.072(13) 0.125(14) 0.041(6) -0.019(7) -0.009(5) -0.013(8)
F22A 0.086(10) 0.070(6) 0.053(6) -0.006(5) 0.021(5) 0.013(6)
F23A 0.097(7) 0.126(9) 0.066(6) 0.004(7) -0.009(5) -0.022(6)
F24A 0.167(8) 0.112(7) 0.115(7) -0.010(6) -0.033(6) 0.040(6)
P8B 0.0455(17) 0.060(2) 0.0217(13) -0.0014(12) 0.0014(14) 0.0168(18)
F19B 0.081(5) 0.114(6) 0.035(3) 0.017(4) 0.001(3) 0.060(5)
F20B 0.065(4) 0.035(3) 0.030(3) 0.003(3) -0.011(3) 0.004(3)
F21B 0.053(7) 0.047(5) 0.039(6) -0.008(4) 0.005(5) -0.012(4)
F22B 0.074(7) 0.169(17) 0.075(7) 0.029(10) 0.045(6) -0.012(11)
F23B 0.120(6) 0.049(4) 0.021(3) -0.004(3) 0.012(4) 0.031(4)
F24B 0.073(4) 0.045(3) 0.026(3) -0.004(2) 0.013(3) -0.017(3)
C89 0.122(8) 0.130(9) 0.138(9) -0.010(7) 0.015(7) 0.006(7)
N9 0.205(10) 0.178(10) 0.202(11) 0.005(8) 0.028(8) 0.005(8)
C90 0.126(8) 0.151(9) 0.133(9) -0.013(7) -0.006(7) 0.012(7)
N9A 0.150(13) 0.160(13) 0.161(13) -0.004(9) 0.026(9) 0.003(9)
C90A 0.164(16) 0.151(16) 0.168(16) -0.021(10) 0.026(10) -0.029(10)
C89A 0.069(9) 0.046(8) 0.061(9) 0.012(7) 0.012(7) 0.001(7)

loop_
_atom_type_symbol
_atom_type_description
_atom_type_scat_dispersion_real
_atom_type_scat_dispersion_imag
_atom_type_scat_source
C C 0.0033 0.0016 'International Tables Vol C Tables 4.2.6.8 and 6.1.1.4'
H H 0.0000 0.0000 'International Tables Vol C Tables 4.2.6.8 and 6.1.1.4'
N N 0.0061 0.0033 'International Tables Vol C Tables 4.2.6.8 and 6.1.1.4'
O O 0.0106 0.0060 'International Tables Vol C Tables 4.2.6.8 and 6.1.1.4'
F F 0.0171 0.0103 'International Tables Vol C Tables 4.2.6.8 and 6.1.1.4'
P P 0.1023 0.0942 'International Tables Vol C Tables 4.2.6.8 and 6.1.1.4'
Fe Fe 0.3463 0.8444 'International Tables Vol C Tables 4.2.6.8 and 6.1.1.4'
Os Os -1.2165 7.6030 'International Tables Vol C Tables 4.2.6.8 and 6.1.1.4'

loop_
_geom_angle_atom_site_label_1
_geom_angle_atom_site_label_2
_geom_angle_atom_site_label_3
_geom_angle
C1 Os1 C2 95.78(15)
C1 Os1 N5 94.39(14)
C2 Os1 N5 90.38(14)
C1 Os1 N4 91.11(14)
C2 Os1 N4 95.96(14)
N5 Os1 N4 171.16(13)
C1 Os1 N6 170.94(14)
C2 Os1 N6 89.28(13)
N5 Os1 N6 78.03(14)
N4 Os1 N6 95.85(13)
C1 Os1 N3 90.39(14)
C2 Os1 N3 171.29(14)
N5 Os1 N3 95.29(13)
N4 Os1 N3 77.72(13)
N6 Os1 N3 85.44(12)
N1 Fe1 C25 162.05(17)
N1 Fe1 C24 125.09(16)
C25 Fe1 C24 39.95(17)
N1 Fe1 C26 134.06(17)
C25 Fe1 C26 39.29(19)
C24 Fe1 C26 65.73(18)
N1 Fe1 C23 96.13(16)
C25 Fe1 C23 65.92(17)
C24 Fe1 C23 38.91(17)
C26 Fe1 C23 64.90(17)
N1 Fe1 C27 100.41(16)
C25 Fe1 C27 65.60(18)
C24 Fe1 C27 65.03(18)
C26 Fe1 C27 38.73(17)
C23 Fe1 C27 38.29(17)
N1 Fe1 P2 85.66(11)
C25 Fe1 P2 104.32(14)
C24 Fe1 P2 96.90(13)
C26 Fe1 P2 140.10(14)
C23 Fe1 P2 123.85(12)
C27 Fe1 P2 161.24(14)
N1 Fe1 P1 95.56(11)
C25 Fe1 P1 100.39(13)
C24 Fe1 P1 139.30(12)
C26 Fe1 P1 88.42(13)
C23 Fe1 P1 151.41(12)
C27 Fe1 P1 113.72(13)
P2 Fe1 P1 83.00(4)
N2 Fe2 C58 160.80(16)
N2 Fe2 C54 125.98(16)
C58 Fe2 C54 40.25(17)
N2 Fe2 C57 129.77(17)
C58 Fe2 C57 39.57(19)
C54 Fe2 C57 66.03(19)
N2 Fe2 C55 94.96(15)
C58 Fe2 C55 66.35(17)
C54 Fe2 C55 38.93(16)
C57 Fe2 C55 65.20(17)
N2 Fe2 C56 96.82(15)
C58 Fe2 C56 66.07(18)
C54 Fe2 C56 65.40(17)
C57 Fe2 C56 38.76(17)
C55 Fe2 C56 38.69(17)
N2 Fe2 P4 87.89(10)
C58 Fe2 P4 104.93(14)
C54 Fe2 P4 94.68(13)
C57 Fe2 P4 142.31(14)
C55 Fe2 P4 119.91(13)
C56 Fe2 P4 158.27(13)
N2 Fe2 P3 95.42(10)
C58 Fe2 P3 100.23(13)
C54 Fe2 P3 138.50(13)
C57 Fe2 P3 91.01(13)
C55 Fe2 P3 155.22(13)
C56 Fe2 P3 117.52(13)
P4 Fe2 P3 82.93(4)
C36 P1 C30 104.28(19)
C36 P1 C28 105.3(2)
C30 P1 C28 105.9(2)
C36 P1 Fe1 116.23(15)
C30 P1 Fe1 114.51(15)
C28 P1 Fe1 109.74(14)
C29 P2 C42 104.89(19)
C29 P2 C48 107.00(19)
C42 P2 C48 102.45(18)
C29 P2 Fe1 104.38(15)
C42 P2 Fe1 121.65(13)
C48 P2 Fe1 115.35(13)
C61 P3 C67 103.9(2)
C61 P3 C59 105.4(2)
C67 P3 C59 106.1(2)
C61 P3 Fe2 114.90(14)
C67 P3 Fe2 115.88(14)
C59 P3 Fe2 109.75(15)
C79 P4 C73 104.9(2)
C79 P4 C60 105.6(2)
C73 P4 C60 104.08(19)
C79 P4 Fe2 117.12(15)
C73 P4 Fe2 119.67(15)
C60 P4 Fe2 103.89(15)
F2 P5 F3 90.88(15)
F2 P5 F6 90.83(15)
F3 P5 F6 90.46(16)
F2 P5 F5 90.20(14)
F3 P5 F5 90.25(15)
F6 P5 F5 178.74(16)
F2 P5 F1 179.32(15)
F3 P5 F1 89.66(15)
F6 P5 F1 89.58(15)
F5 P5 F1 89.38(15)
F2 P5 F4 89.84(14)
F3 P5 F4 179.25(17)
F6 P5 F4 89.77(15)
F5 P5 F4 89.51(14)
F1 P5 F4 89.62(14)
F7 P6 F10 89.6(2)
F7 P6 F9 178.6(2)
F10 P6 F9 91.2(3)
F7 P6 F12 90.2(2)
F10 P6 F12 179.2(2)
F9 P6 F12 89.0(2)
F7 P6 F11 90.55(18)
F10 P6 F11 89.43(19)
F9 P6 F11 90.68(18)
F12 P6 F11 91.3(2)
F7 P6 F8 90.05(17)
F10 P6 F8 90.01(17)
F9 P6 F8 88.73(17)
F12 P6 F8 89.24(18)
F11 P6 F8 179.2(2)
F17 P7 F15 89.5(3)
F17 P7 F18 89.6(3)
F15 P7 F18 178.9(2)
F17 P7 F16 178.3(3)
F15 P7 F16 92.0(3)
F18 P7 F16 88.9(3)
F17 P7 F14 90.74(19)
F15 P7 F14 91.7(2)
F18 P7 F14 89.0(2)
F16 P7 F14 90.2(2)
F17 P7 F13 88.23(19)
F15 P7 F13 89.0(2)
F18 P7 F13 90.3(2)
F16 P7 F13 90.8(2)
F14 P7 F13 178.7(2)
C1 N1 Fe1 172.1(3)
C2 N2 Fe2 176.9(3)
C3 N3 C7 119.9(3)
C3 N3 Os1 125.0(3)
C7 N3 Os1 115.0(3)
C12 N4 C8 117.6(3)
C12 N4 Os1 125.8(3)
C8 N4 Os1 116.6(3)
C13 N5 C17 118.9(4)
C13 N5 Os1 124.9(3)
C17 N5 Os1 116.2(3)
C22 N6 C18 119.4(4)
C22 N6 Os1 125.7(3)
C18 N6 Os1 114.8(3)
N1 C1 Os1 172.9(3)
N2 C2 Os1 172.1(3)
N3 C3 C4 121.4(4)
N3 C3 H3A 119.3
C4 C3 H3A 119.3
C5 C4 C3 119.0(4)
C5 C4 H4A 120.5
C3 C4 H4A 120.5
C6 C5 C4 119.4(4)
C6 C5 H5A 120.3
C4 C5 H5A 120.3
C5 C6 C7 119.7(4)
C5 C6 H6A 120.2
C7 C6 H6A 120.2
N3 C7 C6 120.6(4)
N3 C7 C8 115.7(3)
C6 C7 C8 123.7(4)
N4 C8 C9 121.9(4)
N4 C8 C7 114.8(3)
C9 C8 C7 123.3(4)
C8 C9 C10 119.6(4)
C8 C9 H9A 120.2
C10 C9 H9A 120.2
C11 C10 C9 118.5(4)
C11 C10 H10A 120.8
C9 C10 H10A 120.8
C12 C11 C10 119.7(4)
C12 C11 H11A 120.1
C10 C11 H11A 120.1
N4 C12 C11 122.6(4)
N4 C12 H12A 118.7
C11 C12 H12A 118.7
N5 C13 C14 122.5(4)
N5 C13 H13A 118.8
C14 C13 H13A 118.8
C15 C14 C13 118.0(5)
C15 C14 H14A 121.0
C13 C14 H14A 121.0
C16 C15 C14 120.6(5)
C16 C15 H15A 119.7
C14 C15 H15A 119.7
C15 C16 C17 119.3(5)
C15 C16 H16A 120.3
C17 C16 H16A 120.3
N5 C17 C16 120.7(4)
N5 C17 C18 115.5(4)
C16 C17 C18 123.9(4)
N6 C18 C19 120.6(5)
N6 C18 C17 115.5(4)
C19 C18 C17 123.9(4)
C20 C19 C18 118.7(5)
C20 C19 H19A 120.6
C18 C19 H19A 120.6
C21 C20 C19 120.2(4)
C21 C20 H20A 119.9
C19 C20 H20A 119.9
C20 C21 C22 118.7(5)
C20 C21 H21A 120.7
C22 C21 H21A 120.7
N6 C22 C21 122.3(5)
N6 C22 H22A 118.8
C21 C22 H22A 118.8
C27 C23 C24 108.2(4)
C27 C23 Fe1 71.1(3)
C24 C23 Fe1 69.0(2)
C27 C23 H23A 125.9
C24 C23 H23A 125.9
Fe1 C23 H23A 125.9
C23 C24 C25 107.7(4)
C23 C24 Fe1 72.1(3)
C25 C24 Fe1 68.8(2)
C23 C24 H24A 126.1
C25 C24 H24A 126.1
Fe1 C24 H24A 126.1
C26 C25 C24 107.7(4)
C26 C25 Fe1 71.9(3)
C24 C25 Fe1 71.2(2)
C26 C25 H25A 126.1
C24 C25 H25A 126.1
Fe1 C25 H25A 126.1
C25 C26 C27 108.4(4)
C25 C26 Fe1 68.8(2)
C27 C26 Fe1 72.1(2)
C25 C26 H26A 125.8
C27 C26 H26A 125.8
Fe1 C26 H26A 125.8
C23 C27 C26 108.0(4)
C23 C27 Fe1 70.6(3)
C26 C27 Fe1 69.2(3)
C23 C27 H27A 126.0
C26 C27 H27A 126.0
Fe1 C27 H27A 126.0
C29 C28 P1 109.7(3)
C29 C28 H28A 109.7
P1 C28 H28A 109.7
C29 C28 H28B 109.7
P1 C28 H28B 109.7
H28A C28 H28B 108.2
C28 C29 P2 108.7(3)
C28 C29 H29A 110.0
P2 C29 H29A 110.0
C28 C29 H29B 110.0
P2 C29 H29B 110.0
H29A C29 H29B 108.3
C31 C30 C35 120.9(5)
C31 C30 P1 120.7(4)
C35 C30 P1 118.3(4)
C30 C31 C32 120.2(5)
C30 C31 H31A 119.9
C32 C31 H31A 119.9
C33 C32 C31 119.0(6)
C33 C32 H32A 120.5
C31 C32 H32A 120.5
C34 C33 C32 120.7(5)
C34 C33 H33A 119.6
C32 C33 H33A 119.6
C33 C34 C35 120.7(5)
C33 C34 H34A 119.7
C35 C34 H34A 119.7
C30 C35 C34 118.5(5)
C30 C35 H35A 120.8
C34 C35 H35A 120.8
C37 C36 C41 119.2(4)
C37 C36 P1 119.9(4)
C41 C36 P1 120.7(3)
C36 C37 C38 120.5(5)
C36 C37 H37A 119.7
C38 C37 H37A 119.7
C39 C38 C37 119.9(5)
C39 C38 H38A 120.0
C37 C38 H38A 120.0
C38 C39 C40 120.7(4)
C38 C39 H39A 119.7
C40 C39 H39A 119.7
C39 C40 C41 120.3(5)
C39 C40 H40A 119.8
C41 C40 H40A 119.8
C40 C41 C36 119.3(5)
C40 C41 H41A 120.4
C36 C41 H41A 120.4
C43 C42 C47 119.0(4)
C43 C42 P2 119.3(3)
C47 C42 P2 121.6(3)
C42 C43 C44 120.6(4)
C42 C43 H43A 119.7
C44 C43 H43A 119.7
C45 C44 C43 120.0(4)
C45 C44 H44A 120.0
C43 C44 H44A 120.0
C46 C45 C44 119.7(4)
C46 C45 H45A 120.2
C44 C45 H45A 120.2
C45 C46 C47 121.1(4)
C45 C46 H46A 119.5
C47 C46 H46A 119.5
C46 C47 C42 119.6(4)
C46 C47 H47A 120.2
C42 C47 H47A 120.2
C53 C48 C49 119.3(4)
C53 C48 P2 122.4(3)
C49 C48 P2 118.3(3)
C50 C49 C48 119.9(4)
C50 C49 H49A 120.0
C48 C49 H49A 120.0
C49 C50 C51 120.7(4)
C49 C50 H50A 119.7
C51 C50 H50A 119.7
C52 C51 C50 119.4(4)
C52 C51 H51A 120.3
C50 C51 H51A 120.3
C51 C52 C53 120.4(4)
C51 C52 H52A 119.8
C53 C52 H52A 119.8
C48 C53 C52 120.3(4)
C48 C53 H53A 119.9
C52 C53 H53A 119.9
C55 C54 C58 107.8(4)
C55 C54 Fe2 71.6(2)
C58 C54 Fe2 68.8(2)
C55 C54 H54A 126.1
C58 C54 H54A 126.1
Fe2 C54 H54A 126.1
C54 C55 C56 108.7(4)
C54 C55 Fe2 69.4(2)
C56 C55 Fe2 71.5(2)
C54 C55 H55A 125.7
C56 C55 H55A 125.7
Fe2 C55 H55A 125.7
C57 C56 C55 107.4(4)
C57 C56 Fe2 69.0(2)
C55 C56 Fe2 69.8(2)
C57 C56 H56A 126.3
C55 C56 H56A 126.3
Fe2 C56 H56A 126.3
C56 C57 C58 109.0(4)
C56 C57 Fe2 72.3(2)
C58 C57 Fe2 68.8(2)
C56 C57 H57A 125.5
C58 C57 H57A 125.5
Fe2 C57 H57A 125.5
C57 C58 C54 107.1(4)
C57 C58 Fe2 71.6(2)
C54 C58 Fe2 71.0(2)
C57 C58 H58A 126.4
C54 C58 H58A 126.4
Fe2 C58 H58A 126.4
C60 C59 P3 109.8(3)
C60 C59 H59A 109.7
P3 C59 H59A 109.7
C60 C59 H59B 109.7
P3 C59 H59B 109.7
H59A C59 H59B 108.2
C59 C60 P4 107.8(3)
C59 C60 H60A 110.1
P4 C60 H60A 110.1
C59 C60 H60B 110.1
P4 C60 H60B 110.1
H60A C60 H60B 108.5
C62 C61 C66 119.2(4)
C62 C61 P3 121.8(3)
C66 C61 P3 118.9(3)
C63 C62 C61 120.0(4)
C63 C62 H62A 120.0
C61 C62 H62A 120.0
C64 C63 C62 120.7(4)
C64 C63 H63A 119.6
C62 C63 H63A 119.6
C65 C64 C63 119.2(5)
C65 C64 H64A 120.4
C63 C64 H64A 120.4
C64 C65 C66 121.4(5)
C64 C65 H65A 119.3
C66 C65 H65A 119.3
C65 C66 C61 119.5(4)
C65 C66 H66A 120.3
C61 C66 H66A 120.3
C72 C67 C68 118.0(4)
C72 C67 P3 120.7(4)
C68 C67 P3 121.1(4)
C67 C68 C69 121.2(5)
C67 C68 H68A 119.4
C69 C68 H68A 119.4
C70 C69 C68 119.3(5)
C70 C69 H69A 120.4
C68 C69 H69A 120.4
C71 C70 C69 120.8(5)
C71 C70 H70A 119.6
C69 C70 H70A 119.6
C70 C71 C72 119.5(6)
C70 C71 H71A 120.3
C72 C71 H71A 120.3
C67 C72 C71 121.2(6)
C67 C72 H72A 119.4
C71 C72 H72A 119.4
C78 C73 C74 118.4(4)
C78 C73 P4 121.3(3)
C74 C73 P4 120.3(3)
C75 C74 C73 121.1(4)
C75 C74 H74A 119.5
C73 C74 H74A 119.5
C76 C75 C74 119.6(5)
C76 C75 H75A 120.2
C74 C75 H75A 120.2
C75 C76 C77 119.9(5)
C75 C76 H76A 120.1
C77 C76 H76A 120.1
C76 C77 C78 121.1(5)
C76 C77 H77A 119.5
C78 C77 H77A 119.5
C77 C78 C73 119.8(4)
C77 C78 H78A 120.1
C73 C78 H78A 120.1
C80 C79 C84 119.7(4)
C80 C79 P4 121.6(3)
C84 C79 P4 118.7(4)
C81 C80 C79 119.7(5)
C81 C80 H80A 120.2
C79 C80 H80A 120.2
C82 C81 C80 120.5(5)
C82 C81 H81A 119.8
C80 C81 H81A 119.8
C81 C82 C83 119.8(5)
C81 C82 H82A 120.1
C83 C82 H82A 120.1
C84 C83 C82 120.7(5)
C84 C83 H83A 119.6
C82 C83 H83A 119.6
C83 C84 C79 119.6(5)
C83 C84 H84A 120.2
C79 C84 H84A 120.2
N7 C85 C86 173.6(14)
C85 C86 H86A 109.5
C85 C86 H86B 109.5
H86A C86 H86B 109.5
C85 C86 H86C 109.5
H86A C86 H86C 109.5
H86B C86 H86C 109.5
N8 C87 C88 172(2)
C87 C88 H88A 109.5
C87 C88 H88B 109.5
H88A C88 H88B 109.5
C87 C88 H88C 109.5
H88A C88 H88C 109.5
H88B C88 H88C 109.5
F23A P8A F22A 90.4(10)
F23A P8A F20A 89.7(6)
F22A P8A F20A 89.6(6)
F23A P8A F24A 177.1(8)
F22A P8A F24A 86.7(9)
F20A P8A F24A 90.3(6)
F23A P8A F19A 93.5(8)
F22A P8A F19A 175.8(10)
F20A P8A F19A 88.7(6)
F24A P8A F19A 89.5(7)
F23A P8A F21A 91.6(12)
F22A P8A F21A 92.9(9)
F20A P8A F21A 177.1(9)
F24A P8A F21A 88.5(12)
F19A P8A F21A 88.6(7)
F24B P8B F22B 177.9(9)
F24B P8B F20B 91.9(5)
F22B P8B F20B 88.3(10)
F24B P8B F19B 89.8(5)
F22B P8B F19B 89.9(10)
F20B P8B F19B 177.5(7)
F24B P8B F23B 89.9(4)
F22B P8B F23B 92.2(9)
F20B P8B F23B 90.4(4)
F19B P8B F23B 91.5(5)
F24B P8B F21B 90.0(6)
F22B P8B F21B 87.9(10)
F20B P8B F21B 87.9(10)
F19B P8B F21B 90.3(10)
F23B P8B F21B 178.2(10)
N9 C89 C90 144.2(16)
C89 C90 H90A 109.5
C89 C90 H90B 109.5
H90A C90 H90B 109.5
C89 C90 H90C 109.5
H90A C90 H90C 109.5
H90B C90 H90C 109.5
C89A C90A H90D 109.5
C89A C90A H90E 109.5
H90D C90A H90E 109.5
C89A C90A H90F 109.5
H90D C90A H90F 109.5
H90E C90A H90F 109.5
N9A C89A C90A 156(3)

loop_
_geom_bond_atom_site_label_1
_geom_bond_atom_site_label_2
_geom_bond_distance
Os1 C1 1.950(4)
Os1 C2 1.953(4)
Os1 N5 2.075(3)
Os1 N4 2.078(3)
Os1 N6 2.117(3)
Os1 N3 2.122(3)
Fe1 N1 1.885(3)
Fe1 C25 2.073(4)
Fe1 C24 2.105(4)
Fe1 C26 2.113(4)
Fe1 C23 2.145(4)
Fe1 C27 2.151(5)
Fe1 P2 2.2452(12)
Fe1 P1 2.2676(12)
Fe2 N2 1.878(3)
Fe2 C58 2.070(4)
Fe2 C54 2.099(4)
Fe2 C57 2.107(4)
Fe2 C55 2.128(4)
Fe2 C56 2.151(4)
Fe2 P4 2.2524(12)
Fe2 P3 2.2606(12)
P1 C36 1.815(4)
P1 C30 1.843(5)
P1 C28 1.848(5)
P2 C29 1.818(4)
P2 C42 1.822(4)
P2 C48 1.825(4)
P3 C61 1.809(4)
P3 C67 1.823(4)
P3 C59 1.851(4)
P4 C79 1.809(4)
P4 C73 1.825(4)
P4 C60 1.830(4)
P5 F2 1.593(3)
P5 F3 1.599(3)
P5 F6 1.599(3)
P5 F5 1.603(3)
P5 F1 1.607(3)
P5 F4 1.612(3)
P6 F7 1.577(3)
P6 F10 1.577(3)
P6 F9 1.578(3)
P6 F12 1.583(4)
P6 F11 1.586(3)
P6 F8 1.613(3)
P7 F17 1.569(3)
P7 F15 1.572(4)
P7 F18 1.575(4)
P7 F16 1.580(4)
P7 F14 1.585(3)
P7 F13 1.598(4)
N1 C1 1.163(5)
N2 C2 1.160(5)
N3 C3 1.341(5)
N3 C7 1.350(5)
N4 C12 1.351(5)
N4 C8 1.362(5)
N5 C13 1.333(5)
N5 C17 1.362(5)
N6 C22 1.340(5)
N6 C18 1.359(5)
N7 C85 1.133(12)
N8 C87 1.153(8)
C3 C4 1.382(6)
C3 H3A 0.9300
C4 C5 1.381(7)
C4 H4A 0.9300
C5 C6 1.372(7)
C5 H5A 0.9300
C6 C7 1.385(6)
C6 H6A 0.9300
C7 C8 1.477(6)
C8 C9 1.377(6)
C9 C10 1.384(7)
C9 H9A 0.9300
C10 C11 1.375(7)
C10 H10A 0.9300
C11 C12 1.371(6)
C11 H11A 0.9300
C12 H12A 0.9300
C13 C14 1.392(6)
C13 H13A 0.9300
C14 C15 1.366(7)
C14 H14A 0.9300
C15 C16 1.364(7)
C15 H15A 0.9300
C16 C17 1.387(6)
C16 H16A 0.9300
C17 C18 1.468(7)
C18 C19 1.394(6)
C19 C20 1.393(8)
C19 H19A 0.9300
C20 C21 1.363(8)
C20 H20A 0.9300
C21 C22 1.384(6)
C21 H21A 0.9300
C22 H22A 0.9300
C23 C27 1.409(6)
C23 C24 1.416(6)
C23 H23A 0.9800
C24 C25 1.428(6)
C24 H24A 0.9800
C25 C26 1.408(7)
C25 H25A 0.9800
C26 C27 1.415(6)
C26 H26A 0.9800
C27 H27A 0.9800
C28 C29 1.536(6)
C28 H28A 0.9700
C28 H28B 0.9700
C29 H29A 0.9700
C29 H29B 0.9700
C30 C31 1.371(7)
C30 C35 1.380(7)
C31 C32 1.388(7)
C31 H31A 0.9300
C32 C33 1.381(9)
C32 H32A 0.9300
C33 C34 1.360(9)
C33 H33A 0.9300
C34 C35 1.395(7)
C34 H34A 0.9300
C35 H35A 0.9300
C36 C37 1.383(7)
C36 C41 1.406(6)
C37 C38 1.394(7)
C37 H37A 0.9300
C38 C39 1.362(8)
C38 H38A 0.9300
C39 C40 1.381(8)
C39 H39A 0.9300
C40 C41 1.390(6)
C40 H40A 0.9300
C41 H41A 0.9300
C42 C43 1.383(6)
C42 C47 1.392(6)
C43 C44 1.386(6)
C43 H43A 0.9300
C44 C45 1.377(6)
C44 H44A 0.9300
C45 C46 1.370(7)
C45 H45A 0.9300
C46 C47 1.384(6)
C46 H46A 0.9300
C47 H47A 0.9300
C48 C53 1.375(5)
C48 C49 1.399(6)
C49 C50 1.374(6)
C49 H49A 0.9300
C50 C51 1.383(6)
C50 H50A 0.9300
C51 C52 1.378(6)
C51 H51A 0.9300
C52 C53 1.387(6)
C52 H52A 0.9300
C53 H53A 0.9300
C54 C55 1.409(6)
C54 C58 1.435(6)
C54 H54A 0.9800
C55 C56 1.418(6)
C55 H55A 0.9800
C56 C57 1.414(6)
C56 H56A 0.9800
C57 C58 1.414(7)
C57 H57A 0.9800
C58 H58A 0.9800
C59 C60 1.531(6)
C59 H59A 0.9700
C59 H59B 0.9700
C60 H60A 0.9700
C60 H60B 0.9700
C61 C62 1.390(6)
C61 C66 1.401(6)
C62 C63 1.390(6)
C62 H62A 0.9300
C63 C64 1.378(7)
C63 H63A 0.9300
C64 C65 1.377(7)
C64 H64A 0.9300
C65 C66 1.384(7)
C65 H65A 0.9300
C66 H66A 0.9300
C67 C72 1.373(7)
C67 C68 1.381(6)
C68 C69 1.387(6)
C68 H68A 0.9300
C69 C70 1.365(8)
C69 H69A 0.9300
C70 C71 1.359(9)
C70 H70A 0.9300
C71 C72 1.389(7)
C71 H71A 0.9300
C72 H72A 0.9300
C73 C78 1.384(6)
C73 C74 1.394(6)
C74 C75 1.393(7)
C74 H74A 0.9300
C75 C76 1.359(7)
C75 H75A 0.9300
C76 C77 1.382(7)
C76 H76A 0.9300
C77 C78 1.383(6)
C77 H77A 0.9300
C78 H78A 0.9300
C79 C80 1.394(7)
C79 C84 1.395(6)
C80 C81 1.385(7)
C80 H80A 0.9300
C81 C82 1.374(8)
C81 H81A 0.9300
C82 C83 1.385(8)
C82 H82A 0.9300
C83 C84 1.377(7)
C83 H83A 0.9300
C84 H84A 0.9300
C85 C86 1.381(14)
C86 H86A 0.9600
C86 H86B 0.9600
C86 H86C 0.9600
C87 C88 1.467(8)
C88 H88A 0.9600
C88 H88B 0.9600
C88 H88C 0.9600
P8A F23A 1.572(8)
P8A F22A 1.572(8)
P8A F20A 1.578(7)
P8A F24A 1.583(8)
P8A F19A 1.584(7)
P8A F21A 1.584(9)
P8B F24B 1.585(7)
P8B F22B 1.588(15)
P8B F20B 1.591(9)
P8B F19B 1.593(7)
P8B F23B 1.603(8)
P8B F21B 1.625(10)
C89 N9 1.144(9)
C89 C90 1.496(9)
C90 H90A 0.9600
C90 H90B 0.9600
C90 H90C 0.9600
N9A C89A 1.138(9)
C90A C89A 1.477(9)
C90A H90D 0.9600
C90A H90E 0.9600
C90A H90F 0.9600
